data_4063478
loop_
_publ_author_name
'Chan, Kai-Ting'
'Tsai, Yi-Hua'
'Lin, Wu-Shien'
'Wu, Jia-Rong'
'Chen, Shih-Jung'
'Liao, Fu-Xing'
'Hu, Ching-Han'
'Lee, Hon Man'

_publ_section_title
;
 Palladium Complexes with Carbene and Phosphine Ligands: Synthesis,
 Structural Characterization, and Direct Arylation Reactions between Aryl
 Halides and Alkynes
;
_journal_issue 2
_journal_name_full Organometallics
_journal_page_first 463
_journal_page_last 472
_journal_paper_doi 10.1021/om9009203
_journal_volume 29
_journal_year 2010
_chemical_formula_moiety 'C22 H21 Cl2 N3 Pd'
_chemical_formula_sum 'C22 H21 Cl2 N3 Pd'
_chemical_formula_weight 504.72
_space_group_IT_number 14
_symmetry_cell_setting monoclinic
_symmetry_Int_Tables_number 14
_symmetry_space_group_name_Hall '-P 2yn'
_symmetry_space_group_name_H-M 'P 1 21/n 1'
_atom_sites_solution_hydrogens geom
_atom_sites_solution_primary direct
_atom_sites_solution_secondary difmap
_audit_creation_method SHELXL-97
_cell_angle_alpha 90.00
_cell_angle_beta 111.7780(10)
_cell_angle_gamma 90.00
_cell_formula_units_Z 4
_cell_length_a 9.0547(7)
_cell_length_b 25.3595(18)
_cell_length_c 9.7807(7)
_cell_measurement_reflns_used 5956
_cell_measurement_temperature 150(2)
_cell_measurement_theta_max 28.4
_cell_measurement_theta_min 2.8
_cell_volume 2085.6(3)
_computing_cell_refinement APEX2
_computing_data_collection 'APEX2 (Bruker, 2004)'
_computing_data_reduction APEX2
_computing_molecular_graphics SHELXTL
_computing_publication_material SHELXTL
_computing_structure_refinement SHELXTL
_computing_structure_solution 'SHELXTL (Sheldrick, 2008)'
_diffrn_ambient_temperature 150(2)
_diffrn_measured_fraction_theta_full 0.953
_diffrn_measured_fraction_theta_max 0.953
_diffrn_measurement_device_type 'Bruker SMART APEX II'
_diffrn_measurement_method \w
_diffrn_radiation_monochromator graphite
_diffrn_radiation_probe x-ray
_diffrn_radiation_type MoK\a
_diffrn_radiation_wavelength 0.71073
_diffrn_reflns_av_R_equivalents 0.0294
_diffrn_reflns_av_sigmaI/netI 0.0248
_diffrn_reflns_limit_h_max 11
_diffrn_reflns_limit_h_min -11
_diffrn_reflns_limit_k_max 32
_diffrn_reflns_limit_k_min -32
_diffrn_reflns_limit_l_max 12
_diffrn_reflns_limit_l_min -12
_diffrn_reflns_number 21093
_diffrn_reflns_theta_full 27.00
_diffrn_reflns_theta_max 27.00
_diffrn_reflns_theta_min 1.61
_diffrn_source 'fine-focus sealed tube'
_diffrn_standards_decay_% 0
_diffrn_standards_interval_count 0
_diffrn_standards_interval_time 0
_diffrn_standards_number 0
_exptl_absorpt_coefficient_mu 1.159
_exptl_absorpt_correction_T_max 0.9551
_exptl_absorpt_correction_T_min 0.7765
_exptl_absorpt_correction_type multi-scan
_exptl_absorpt_process_details 'SADABS 2.10 (Sheldrick, 2003)'
_exptl_crystal_density_diffrn 1.607
_exptl_crystal_density_method 'not measured'
_exptl_crystal_F_000 1016
_exptl_crystal_size_max 0.23
_exptl_crystal_size_mid 0.13
_exptl_crystal_size_min 0.04
_refine_diff_density_max 0.423
_refine_diff_density_min -0.317
_refine_diff_density_rms 0.065
_refine_ls_extinction_method none
_refine_ls_goodness_of_fit_ref 1.125
_refine_ls_hydrogen_treatment constr
_refine_ls_matrix_type full
_refine_ls_number_parameters 253
_refine_ls_number_reflns 4338
_refine_ls_number_restraints 0
_refine_ls_restrained_S_all 1.125
_refine_ls_R_factor_all 0.0292
_refine_ls_R_factor_gt 0.0219
_refine_ls_shift/su_max 0.000
_refine_ls_shift/su_mean 0.000
_refine_ls_structure_factor_coef Fsqd
_refine_ls_weighting_details 'calc w=1/[\s^2^(Fo^2^)+(0.0308P)^2^+0.0000P] where P=(Fo^2^+2Fc^2^)/3'
_refine_ls_weighting_scheme calc
_refine_ls_wR_factor_gt 0.0544
_refine_ls_wR_factor_ref 0.0572
_reflns_number_gt 3699
_reflns_number_total 4338
_reflns_threshold_expression I>2\s
_cod_data_source_file om9009203_si_001.cif
_cod_data_source_block 7
_cod_original_sg_symbol_H-M 'P 21/n'
_cod_database_code 4063478

loop_
_symmetry_equiv_pos_as_xyz
'x, y, z'
'-x+1/2, y+1/2, -z+1/2'
'-x, -y, -z'
'x-1/2, -y-1/2, z-1/2'

loop_
_atom_site_label
_atom_site_type_symbol
_atom_site_fract_x
_atom_site_fract_y
_atom_site_fract_z
_atom_site_U_iso_or_equiv
_atom_site_adp_type
_atom_site_occupancy
_atom_site_symmetry_multiplicity
_atom_site_calc_flag
_atom_site_refinement_flags
_atom_site_disorder_assembly
_atom_site_disorder_group
C1 C 0.5064(2) 0.10885(7) 0.9051(2) 0.0191(4) Uani 1 1 d . . .
C2 C 0.7092(3) 0.08547(8) 0.8384(2) 0.0264(5) Uani 1 1 d . . .
H2 H 0.7773 0.0836 0.7844 0.032 Uiso 1 1 calc R . .
C3 C 0.7268(3) 0.05918(8) 0.9620(2) 0.0251(5) Uani 1 1 d . . .
H3 H 0.8099 0.0353 1.0130 0.030 Uiso 1 1 calc R . .
C4 C 0.5065(3) 0.14837(8) 0.6697(2) 0.0258(5) Uani 1 1 d . . .
H4A H 0.5943 0.1619 0.6422 0.031 Uiso 1 1 calc R . .
H4B H 0.4509 0.1791 0.6909 0.031 Uiso 1 1 calc R . .
C5 C 0.3914(3) 0.11805(8) 0.5412(2) 0.0242(5) Uani 1 1 d . . .
C6 C 0.4447(3) 0.07704(9) 0.4776(2) 0.0287(5) Uani 1 1 d . . .
H6 H 0.5541 0.0677 0.5164 0.034 Uiso 1 1 calc R . .
C7 C 0.3414(3) 0.04959(9) 0.3592(3) 0.0355(6) Uani 1 1 d . . .
H7 H 0.3797 0.0213 0.3177 0.043 Uiso 1 1 calc R . .
C8 C 0.1830(3) 0.06303(10) 0.3008(3) 0.0381(6) Uani 1 1 d . . .
H8 H 0.1120 0.0443 0.2184 0.046 Uiso 1 1 calc R . .
C9 C 0.1275(3) 0.10373(11) 0.3620(3) 0.0399(6) Uani 1 1 d . . .
H9 H 0.0183 0.1132 0.3217 0.048 Uiso 1 1 calc R . .
C10 C 0.2313(3) 0.13098(9) 0.4829(3) 0.0328(6) Uani 1 1 d . . .
H10 H 0.1922 0.1586 0.5258 0.039 Uiso 1 1 calc R . .
C11 C 0.5737(3) 0.05224(8) 1.1298(2) 0.0228(4) Uani 1 1 d . . .
H11A H 0.5870 0.0135 1.1313 0.027 Uiso 1 1 calc R . .
H11B H 0.4627 0.0597 1.1195 0.027 Uiso 1 1 calc R . .
C12 C 0.6847(2) 0.07449(7) 1.2745(2) 0.0197(4) Uani 1 1 d . . .
C13 C 0.7759(2) 0.04049(8) 1.3844(2) 0.0223(4) Uani 1 1 d . . .
H13 H 0.7726 0.0036 1.3662 0.027 Uiso 1 1 calc R . .
C14 C 0.8720(3) 0.06012(8) 1.5210(2) 0.0243(5) Uani 1 1 d . . .
H14 H 0.9350 0.0368 1.5959 0.029 Uiso 1 1 calc R . .
C15 C 0.8758(3) 0.11387(8) 1.5478(2) 0.0254(5) Uani 1 1 d . . .
H15 H 0.9409 0.1273 1.6415 0.031 Uiso 1 1 calc R . .
C16 C 0.7850(3) 0.14796(8) 1.4384(3) 0.0283(5) Uani 1 1 d . . .
H16 H 0.7878 0.1848 1.4570 0.034 Uiso 1 1 calc R . .
C17 C 0.6900(3) 0.12837(8) 1.3019(2) 0.0249(5) Uani 1 1 d . . .
H17 H 0.6282 0.1518 1.2267 0.030 Uiso 1 1 calc R . .
C18 C 0.0496(3) 0.17372(9) 1.0120(3) 0.0344(6) Uani 1 1 d . . .
H18 H 0.0949 0.1466 1.0820 0.041 Uiso 1 1 calc R . .
C19 C -0.0875(3) 0.19856(10) 1.0097(3) 0.0444(7) Uani 1 1 d . . .
H19 H -0.1345 0.1888 1.0781 0.053 Uiso 1 1 calc R . .
C20 C -0.1552(3) 0.23746(10) 0.9076(3) 0.0423(7) Uani 1 1 d . . .
H20 H -0.2503 0.2545 0.9033 0.051 Uiso 1 1 calc R . .
C21 C -0.0828(3) 0.25121(9) 0.8120(3) 0.0412(6) Uani 1 1 d . . .
H21 H -0.1271 0.2779 0.7403 0.049 Uiso 1 1 calc R . .
C22 C 0.0560(3) 0.22561(8) 0.8214(3) 0.0292(5) Uani 1 1 d . . .
H22 H 0.1072 0.2360 0.7567 0.035 Uiso 1 1 calc R . .
Cl1 Cl 0.17795(6) 0.068212(19) 0.87959(6) 0.02643(12) Uani 1 1 d . . .
Cl2 Cl 0.46442(6) 0.223207(19) 0.95501(6) 0.02764(13) Uani 1 1 d . . .
N1 N 0.5998(2) 0.07365(6) 1.00129(18) 0.0208(4) Uani 1 1 d . . .
N2 N 0.5738(2) 0.11588(6) 0.80368(18) 0.0213(4) Uani 1 1 d . . .
N3 N 0.1203(2) 0.18702(6) 0.91780(19) 0.0218(4) Uani 1 1 d . . .
Pd1 Pd 0.319129(18) 0.146076(6) 0.913187(16) 0.01844(6) Uani 1 1 d . . .

loop_
_atom_site_aniso_label
_atom_site_aniso_U_11
_atom_site_aniso_U_22
_atom_site_aniso_U_33
_atom_site_aniso_U_23
_atom_site_aniso_U_13
_atom_site_aniso_U_12
C1 0.0213(11) 0.0152(10) 0.0179(11) -0.0029(8) 0.0038(10) 0.0005(8)
C2 0.0263(12) 0.0274(11) 0.0269(12) -0.0037(9) 0.0116(11) 0.0027(9)
C3 0.0228(12) 0.0237(11) 0.0266(12) -0.0020(9) 0.0066(11) 0.0061(9)
C4 0.0319(13) 0.0258(11) 0.0218(11) 0.0052(9) 0.0122(11) 0.0039(9)
C5 0.0284(12) 0.0271(11) 0.0197(11) 0.0063(9) 0.0118(11) 0.0014(9)
C6 0.0264(13) 0.0334(12) 0.0258(12) 0.0011(10) 0.0090(11) 0.0023(10)
C7 0.0413(15) 0.0375(14) 0.0287(13) -0.0014(10) 0.0144(13) -0.0043(11)
C8 0.0370(15) 0.0488(15) 0.0257(13) 0.0018(11) 0.0083(13) -0.0135(12)
C9 0.0237(13) 0.0630(17) 0.0298(14) 0.0125(12) 0.0062(12) -0.0022(12)
C10 0.0299(14) 0.0404(13) 0.0316(14) 0.0091(10) 0.0155(13) 0.0071(10)
C11 0.0243(12) 0.0216(10) 0.0193(11) 0.0011(8) 0.0043(10) -0.0028(8)
C12 0.0196(11) 0.0200(10) 0.0189(11) -0.0013(8) 0.0062(10) -0.0012(8)
C13 0.0220(11) 0.0206(10) 0.0238(11) -0.0007(8) 0.0078(10) 0.0005(8)
C14 0.0225(12) 0.0290(11) 0.0190(11) 0.0031(9) 0.0049(10) 0.0020(9)
C15 0.0223(12) 0.0338(12) 0.0171(11) -0.0050(9) 0.0036(10) -0.0057(9)
C16 0.0328(13) 0.0207(11) 0.0308(13) -0.0042(9) 0.0110(12) -0.0042(9)
C17 0.0256(12) 0.0225(10) 0.0220(12) 0.0026(9) 0.0036(11) 0.0010(9)
C18 0.0403(15) 0.0304(13) 0.0399(15) 0.0035(11) 0.0236(13) 0.0015(11)
C19 0.0464(16) 0.0405(15) 0.0622(19) -0.0071(13) 0.0387(16) -0.0061(12)
C20 0.0296(14) 0.0308(14) 0.074(2) -0.0080(13) 0.0273(15) 0.0027(10)
C21 0.0316(14) 0.0341(13) 0.0557(18) 0.0056(12) 0.0136(14) 0.0102(11)
C22 0.0265(13) 0.0270(12) 0.0347(13) 0.0032(10) 0.0121(12) 0.0013(9)
Cl1 0.0248(3) 0.0199(3) 0.0277(3) -0.0005(2) 0.0018(3) -0.0006(2)
Cl2 0.0268(3) 0.0214(3) 0.0382(3) -0.0052(2) 0.0161(3) -0.0017(2)
N1 0.0212(10) 0.0206(9) 0.0174(9) -0.0008(7) 0.0034(8) 0.0018(7)
N2 0.0242(10) 0.0224(9) 0.0168(9) 0.0001(7) 0.0070(9) 0.0027(7)
N3 0.0212(10) 0.0203(9) 0.0236(10) -0.0013(7) 0.0081(9) -0.0002(7)
Pd1 0.01953(10) 0.01778(9) 0.01729(9) 0.00005(6) 0.00598(8) 0.00222(6)

loop_
_atom_type_symbol
_atom_type_description
_atom_type_scat_dispersion_real
_atom_type_scat_dispersion_imag
_atom_type_scat_source
C C 0.0033 0.0016 'International Tables Vol C Tables 4.2.6.8 and 6.1.1.4'
H H 0.0000 0.0000 'International Tables Vol C Tables 4.2.6.8 and 6.1.1.4'
N N 0.0061 0.0033 'International Tables Vol C Tables 4.2.6.8 and 6.1.1.4'
Cl Cl 0.1484 0.1585 'International Tables Vol C Tables 4.2.6.8 and 6.1.1.4'
Pd Pd -0.9988 1.0072 'International Tables Vol C Tables 4.2.6.8 and 6.1.1.4'

loop_
_geom_angle_atom_site_label_1
_geom_angle_atom_site_label_2
_geom_angle_atom_site_label_3
_geom_angle
_geom_angle_site_symmetry_1
_geom_angle_site_symmetry_3
_geom_angle_publ_flag
N1 C1 N2 105.25(16) . . ?
N1 C1 Pd1 128.16(13) . . ?
N2 C1 Pd1 126.49(15) . . ?
C3 C2 N2 107.33(17) . . ?
C3 C2 H2 126.3 . . ?
N2 C2 H2 126.3 . . ?
C2 C3 N1 106.54(19) . . ?
C2 C3 H3 126.7 . . ?
N1 C3 H3 126.7 . . ?
N2 C4 C5 112.62(17) . . ?
N2 C4 H4A 109.1 . . ?
C5 C4 H4A 109.1 . . ?
N2 C4 H4B 109.1 . . ?
C5 C4 H4B 109.1 . . ?
H4A C4 H4B 107.8 . . ?
C10 C5 C6 118.6(2) . . ?
C10 C5 C4 121.00(19) . . ?
C6 C5 C4 120.4(2) . . ?
C7 C6 C5 121.0(2) . . ?
C7 C6 H6 119.5 . . ?
C5 C6 H6 119.5 . . ?
C8 C7 C6 120.1(2) . . ?
C8 C7 H7 119.9 . . ?
C6 C7 H7 119.9 . . ?
C7 C8 C9 119.8(2) . . ?
C7 C8 H8 120.1 . . ?
C9 C8 H8 120.1 . . ?
C8 C9 C10 120.1(2) . . ?
C8 C9 H9 119.9 . . ?
C10 C9 H9 119.9 . . ?
C5 C10 C9 120.4(2) . . ?
C5 C10 H10 119.8 . . ?
C9 C10 H10 119.8 . . ?
N1 C11 C12 113.71(16) . . ?
N1 C11 H11A 108.8 . . ?
C12 C11 H11A 108.8 . . ?
N1 C11 H11B 108.8 . . ?
C12 C11 H11B 108.8 . . ?
H11A C11 H11B 107.7 . . ?
C13 C12 C17 119.6(2) . . ?
C13 C12 C11 119.52(18) . . ?
C17 C12 C11 120.78(19) . . ?
C12 C13 C14 120.24(19) . . ?
C12 C13 H13 119.9 . . ?
C14 C13 H13 119.9 . . ?
C15 C14 C13 119.9(2) . . ?
C15 C14 H14 120.1 . . ?
C13 C14 H14 120.1 . . ?
C16 C15 C14 120.1(2) . . ?
C16 C15 H15 119.9 . . ?
C14 C15 H15 119.9 . . ?
C15 C16 C17 120.0(2) . . ?
C15 C16 H16 120.0 . . ?
C17 C16 H16 120.0 . . ?
C16 C17 C12 120.2(2) . . ?
C16 C17 H17 119.9 . . ?
C12 C17 H17 119.9 . . ?
N3 C18 C19 121.7(2) . . ?
N3 C18 H18 119.1 . . ?
C19 C18 H18 119.1 . . ?
C20 C19 C18 119.6(2) . . ?
C20 C19 H19 120.2 . . ?
C18 C19 H19 120.2 . . ?
C21 C20 C19 118.7(2) . . ?
C21 C20 H20 120.6 . . ?
C19 C20 H20 120.6 . . ?
C20 C21 C22 119.1(2) . . ?
C20 C21 H21 120.4 . . ?
C22 C21 H21 120.4 . . ?
N3 C22 C21 122.5(2) . . ?
N3 C22 H22 118.7 . . ?
C21 C22 H22 118.7 . . ?
C1 N1 C3 110.60(16) . . ?
C1 N1 C11 125.90(16) . . ?
C3 N1 C11 123.50(17) . . ?
C1 N2 C2 110.27(16) . . ?
C1 N2 C4 125.08(17) . . ?
C2 N2 C4 124.52(16) . . ?
C22 N3 C18 118.30(18) . . ?
C22 N3 Pd1 120.15(13) . . ?
C18 N3 Pd1 121.47(15) . . ?
C1 Pd1 N3 178.55(7) . . ?
C1 Pd1 Cl2 88.32(6) . . ?
N3 Pd1 Cl2 90.80(5) . . ?
C1 Pd1 Cl1 91.37(6) . . ?
N3 Pd1 Cl1 89.55(5) . . ?
Cl2 Pd1 Cl1 178.08(2) . . ?

loop_
_geom_bond_atom_site_label_1
_geom_bond_atom_site_label_2
_geom_bond_distance
_geom_bond_site_symmetry_2
_geom_bond_publ_flag
C1 N1 1.344(2) . ?
C1 N2 1.355(2) . ?
C1 Pd1 1.9682(18) . ?
C2 C3 1.338(3) . ?
C2 N2 1.380(3) . ?
C2 H2 0.9500 . ?
C3 N1 1.390(2) . ?
C3 H3 0.9500 . ?
C4 N2 1.475(3) . ?
C4 C5 1.512(3) . ?
C4 H4A 0.9900 . ?
C4 H4B 0.9900 . ?
C5 C10 1.385(3) . ?
C5 C6 1.387(3) . ?
C6 C7 1.377(3) . ?
C6 H6 0.9500 . ?
C7 C8 1.375(3) . ?
C7 H7 0.9500 . ?
C8 C9 1.378(3) . ?
C8 H8 0.9500 . ?
C9 C10 1.391(4) . ?
C9 H9 0.9500 . ?
C10 H10 0.9500 . ?
C11 N1 1.467(2) . ?
C11 C12 1.509(3) . ?
C11 H11A 0.9900 . ?
C11 H11B 0.9900 . ?
C12 C13 1.386(3) . ?
C12 C17 1.390(3) . ?
C13 C14 1.388(3) . ?
C13 H13 0.9500 . ?
C14 C15 1.386(3) . ?
C14 H14 0.9500 . ?
C15 C16 1.384(3) . ?
C15 H15 0.9500 . ?
C16 C17 1.385(3) . ?
C16 H16 0.9500 . ?
C17 H17 0.9500 . ?
C18 N3 1.346(2) . ?
C18 C19 1.384(3) . ?
C18 H18 0.9500 . ?
C19 C20 1.375(4) . ?
C19 H19 0.9500 . ?
C20 C21 1.371(3) . ?
C20 H20 0.9500 . ?
C21 C22 1.387(3) . ?
C21 H21 0.9500 . ?
C22 N3 1.333(3) . ?
C22 H22 0.9500 . ?
Cl1 Pd1 2.3086(5) . ?
Cl2 Pd1 2.3075(5) . ?
N3 Pd1 2.0932(16) . ?
